data_7025522
loop_
_publ_author_name
'Bowmaker, Graham A.'
'Pakawatchai, Chaveng'
'Saithong, Saowanit'
'Skelton, Brian W.'
'White, Allan H.'

_publ_section_title
;
 Structural and spectroscopic studies of some adducts of silver(I) halides
 with thiourea and N-ethyl substituted thioureas.
;
_journal_issue 18
_journal_name_full 'Dalton transactions (Cambridge, England : 2003)'
_journal_page_first 4391
_journal_page_last 4404
_journal_paper_doi 10.1039/c001398f
_journal_volume 39
_journal_year 2010
_chemical_formula_moiety 'C H4 Ag Cl N2 S'
_chemical_formula_sum 'C H4 Ag Cl N2 S'
_chemical_formula_weight 219.44
_chemical_name_systematic
;
?
;
_space_group_IT_number 61
_symmetry_cell_setting orthorhombic
_symmetry_space_group_name_Hall '-P 2ac 2ab'
_symmetry_space_group_name_H-M 'P b c a'
_atom_sites_solution_hydrogens geom
_atom_sites_solution_primary direct
_atom_sites_solution_secondary difmap
_audit_creation_date 2009-10-13T11:34:59-00:00
_audit_creation_method 'WinGX routine CIF_UPDATE'
_cell_angle_alpha 90
_cell_angle_beta 90
_cell_angle_gamma 90
_cell_formula_units_Z 8
_cell_length_a 8.4640(2)
_cell_length_b 7.0191(2)
_cell_length_c 16.7986(4)
_cell_measurement_reflns_used 6201
_cell_measurement_temperature 100(2)
_cell_measurement_theta_max 37.5779
_cell_measurement_theta_min 3.7745
_cell_volume 998.00(4)
_computing_cell_refinement
;
CrysAlisPro, Oxford Diffraction Ltd.,
Version 1.171.33.41 (release 06-05-2009 CrysAlis171 .NET)
(compiled May 6 2009,17:20:42)
;
_computing_data_collection
;
CrysAlisPro, Oxford Diffraction Ltd.,
Version 1.171.33.41 (release 06-05-2009 CrysAlis171 .NET)
(compiled May 6 2009,17:20:42)
;
_computing_data_reduction
;
CrysAlisPro, Oxford Diffraction Ltd.,
Version 1.171.33.41 (release 06-05-2009 CrysAlis171 .NET)
(compiled May 6 2009,17:20:42)
;
_computing_molecular_graphics 'OrtepII (Johnson, C. K. (1976)'
_computing_publication_material 'WinGX Farrugia, L. J. (1999)'
_computing_structure_refinement 'SHELXL-97 (Sheldrick, 2008)'
_diffrn_ambient_temperature 100(2)
_diffrn_detector_area_resol_mean 10.4738
_diffrn_measured_fraction_theta_full 0.994
_diffrn_measured_fraction_theta_max 0.977
_diffrn_measurement_device_type 'Oxford Diffraction Gemini,Ruby'
_diffrn_measurement_method '\w scans'
_diffrn_orient_matrix_UB_11 0.0143727768
_diffrn_orient_matrix_UB_12 -0.024479453
_diffrn_orient_matrix_UB_13 0.0399280893
_diffrn_orient_matrix_UB_21 0.065564273
_diffrn_orient_matrix_UB_22 -0.0580841143
_diffrn_orient_matrix_UB_23 -0.0131956967
_diffrn_orient_matrix_UB_31 0.0755207597
_diffrn_orient_matrix_UB_32 0.0551622491
_diffrn_orient_matrix_UB_33 0.0038253143
_diffrn_radiation_monochromator graphite
_diffrn_radiation_type MoK\a
_diffrn_radiation_wavelength 0.71073
_diffrn_reflns_av_R_equivalents 0.0403
_diffrn_reflns_av_unetI/netI 0.0367
_diffrn_reflns_limit_h_max 14
_diffrn_reflns_limit_h_min -14
_diffrn_reflns_limit_k_max 11
_diffrn_reflns_limit_k_min -10
_diffrn_reflns_limit_l_max 28
_diffrn_reflns_limit_l_min -28
_diffrn_reflns_number 17363
_diffrn_reflns_theta_full 37.25
_diffrn_reflns_theta_max 37.67
_diffrn_reflns_theta_min 3.96
_exptl_absorpt_coefficient_mu 4.828
_exptl_absorpt_correction_T_max 1
_exptl_absorpt_correction_T_min 0.76975
_exptl_absorpt_correction_type multi-scan
_exptl_absorpt_process_details
;
CrysAlisPro, Oxford Diffraction Ltd.,
Version 1.171.33.48 (release 15-09-2009 CrysAlis171 .NET)
(compiled Sep 15 2009,11:49:04)
Empirical absorption correction using spherical harmonics,
implemented in SCALE3 ABSPACK scaling algorithm.

;
_exptl_crystal_colour colourless
_exptl_crystal_density_diffrn 2.921
_exptl_crystal_density_method 'not measured'
_exptl_crystal_description plate
_exptl_crystal_F_000 832
_exptl_crystal_size_max 0.16
_exptl_crystal_size_mid 0.08
_exptl_crystal_size_min 0.02
_refine_diff_density_max 0.917
_refine_diff_density_min -0.972
_refine_diff_density_rms 0.126
_refine_ls_extinction_method none
_refine_ls_goodness_of_fit_ref 0.837
_refine_ls_hydrogen_treatment constr
_refine_ls_matrix_type full
_refine_ls_number_parameters 55
_refine_ls_number_reflns 2600
_refine_ls_number_restraints 0
_refine_ls_restrained_S_all 0.837
_refine_ls_R_factor_all 0.0366
_refine_ls_R_factor_gt 0.0191
_refine_ls_shift/su_max 0.001
_refine_ls_shift/su_mean 0
_refine_ls_structure_factor_coef Fsqd
_refine_ls_weighting_details 'calc w=1/[\s^2^(Fo^2^)+(0.0117P)^2^] where P=(Fo^2^+2Fc^2^)/3'
_refine_ls_weighting_scheme calc
_refine_ls_wR_factor_gt 0.0294
_refine_ls_wR_factor_ref 0.0307
_reflns_number_gt 1909
_reflns_number_total 2600
_reflns_threshold_expression I>2\s(I)
_cod_data_source_file c001398f.txt
_cod_data_source_block gb0945
_cod_database_code 7025522

loop_
_symmetry_equiv_pos_as_xyz
'x, y, z'
'-x+1/2, -y, z+1/2'
'x+1/2, -y+1/2, -z'
'-x, y+1/2, -z+1/2'
'-x, -y, -z'
'x-1/2, y, -z-1/2'
'-x-1/2, y-1/2, z'
'x, -y-1/2, z-1/2'

loop_
_atom_site_label
_atom_site_type_symbol
_atom_site_fract_x
_atom_site_fract_y
_atom_site_fract_z
_atom_site_U_iso_or_equiv
_atom_site_adp_type
_atom_site_occupancy
_atom_site_symmetry_multiplicity
_atom_site_calc_flag
_atom_site_refinement_flags
Ag1 Ag 0.172478(12) 0.652826(16) 0.291784(6) 0.01586(3) Uani 1 1 d .
Cl1 Cl 0.19255(4) 0.45900(4) 0.420142(19) 0.01053(6) Uani 1 1 d .
S1 S 0.10597(4) 0.30603(4) 0.214985(19) 0.00949(6) Uani 1 1 d .
C1 C 0.16962(15) 0.33814(18) 0.11748(7) 0.0089(2) Uani 1 1 d .
N1 N 0.32211(13) 0.35653(17) 0.10129(7) 0.0136(2) Uani 1 1 d .
H1A H 0.3533 0.3744 0.0519 0.016 Uiso 1 1 calc R
H1B H 0.3921 0.3508 0.1399 0.016 Uiso 1 1 calc R
N2 N 0.06698(13) 0.34704(16) 0.05891(7) 0.0125(2) Uani 1 1 d .
H2A H 0.0998 0.365 0.0098 0.015 Uiso 1 1 calc R
H2B H -0.0346 0.3351 0.0688 0.015 Uiso 1 1 calc R

loop_
_atom_site_aniso_label
_atom_site_aniso_U_11
_atom_site_aniso_U_22
_atom_site_aniso_U_33
_atom_site_aniso_U_23
_atom_site_aniso_U_13
_atom_site_aniso_U_12
Ag1 0.01384(4) 0.02158(5) 0.01217(4) 0.00528(4) 0.00309(4) 0.00096(4)
Cl1 0.01038(13) 0.01134(13) 0.00986(13) 0.00105(10) -0.00095(11) 0.00007(11)
S1 0.00861(13) 0.01238(14) 0.00749(13) -0.00003(11) 0.00032(12) -0.00051(10)
C1 0.0088(5) 0.0078(5) 0.0100(5) -0.0002(4) 0.0006(5) 0.0004(5)
N1 0.0084(4) 0.0197(6) 0.0126(5) 0.0022(4) 0.0006(4) -0.0001(5)
N2 0.0100(5) 0.0186(6) 0.0090(5) 0.0021(4) -0.0001(4) -0.0015(4)

loop_
_atom_type_symbol
_atom_type_description
_atom_type_scat_dispersion_real
_atom_type_scat_dispersion_imag
_atom_type_scat_source
C C 0.0033 0.0016 'International Tables Vol C Tables 4.2.6.8 and 6.1.1.4'
H H 0 0 'International Tables Vol C Tables 4.2.6.8 and 6.1.1.4'
N N 0.0061 0.0033 'International Tables Vol C Tables 4.2.6.8 and 6.1.1.4'
S S 0.1246 0.1234 'International Tables Vol C Tables 4.2.6.8 and 6.1.1.4'
Cl Cl 0.1484 0.1585 'International Tables Vol C Tables 4.2.6.8 and 6.1.1.4'
Ag Ag -0.8971 1.1015 'International Tables Vol C Tables 4.2.6.8 and 6.1.1.4'

loop_
_geom_angle_atom_site_label_1
_geom_angle_atom_site_label_2
_geom_angle_atom_site_label_3
_geom_angle
_geom_angle_site_symmetry_1
_geom_angle_site_symmetry_3
S1 Ag1 Cl1 127.615(11) 7_665 .
S1 Ag1 S1 118.518(11) 7_665 4
Cl1 Ag1 S1 108.557(10) . 4
S1 Ag1 S1 106.487(12) 7_665 .
Cl1 Ag1 S1 86.534(11) . .
S1 Ag1 S1 99.028(7) 4 .
C1 S1 Ag1 107.90(4) . 7_655
C1 S1 Ag1 107.10(4) . 4_545
Ag1 S1 Ag1 121.492(13) 7_655 4_545
C1 S1 Ag1 104.95(4) . .
Ag1 S1 Ag1 89.170(10) 7_655 .
Ag1 S1 Ag1 124.132(12) 4_545 .
N2 C1 N1 119.05(12) . .
N2 C1 S1 120.43(10) . .
N1 C1 S1 120.51(10) . .
C1 N1 H1A 120 . .
C1 N1 H1B 120 . .
H1A N1 H1B 120 . .
C1 N2 H2A 120 . .
C1 N2 H2B 120 . .
H2A N2 H2B 120 . .

loop_
_geom_bond_atom_site_label_1
_geom_bond_atom_site_label_2
_geom_bond_distance
_geom_bond_site_symmetry_2
Ag1 S1 2.5174(3) 7_665
Ag1 Cl1 2.5552(3) .
Ag1 S1 2.5930(3) 4
Ag1 S1 2.8119(3) .
S1 C1 1.7390(13) .
S1 Ag1 2.5174(3) 7_655
S1 Ag1 2.5930(3) 4_545
C1 N2 1.3140(16) .
C1 N1 1.3253(16) .
N1 H1A 0.88 .
N1 H1B 0.88 .
N2 H2A 0.88 .
N2 H2B 0.88 .

loop_
_geom_hbond_atom_site_label_D
_geom_hbond_atom_site_label_H
_geom_hbond_atom_site_label_A
_geom_hbond_distance_DH
_geom_hbond_distance_HA
_geom_hbond_distance_DA
_geom_hbond_angle_DHA
_geom_hbond_site_symmetry_A
N1 H1A Cl1 0.88 2.53 3.3094(12) 147.5 2_564
N2 H2A Cl1 0.88 2.62 3.3809(12) 144.8 2_564
N2 H2B Cl1 0.88 2.47 3.2840(12) 153.2 6_556
